data_4077926
loop_
_publ_author_name
'Randles, Michael D.'
'Dewhurst, Rian D.'
'Cifuentes, Marie P.'
'Humphrey, Mark G.'

_publ_section_title
;
 Mixed-Metal Cluster Chemistry. 31.(1) Reactions of
 Dimolybdenum--Diiridium Clusters with Alkylidyne Complexes
;
_journal_issue 7
_journal_name_full Organometallics
_journal_page_first 2582
_journal_paper_doi 10.1021/om201053s
_journal_volume 31
_journal_year 2012
_chemical_compound_source local
_chemical_formula_moiety 'C36 H30 B1 Cl2 Ir2 Mo2 N6 O10 Si1 W1'
_chemical_formula_sum 'C36 H30 B Cl2 Ir2 Mo2 N6 O10 Si W'
_chemical_formula_weight 1576.64
_space_group_IT_number 14
_symmetry_cell_setting monoclinic
_symmetry_space_group_name_Hall '-P 2yn'
_symmetry_space_group_name_H-M 'P 1 21/n 1'
_atom_sites_solution_hydrogens geom
_atom_sites_solution_primary direct
_audit_creation_date 09-12-16
_audit_creation_method CRYSTALS_ver_12.85
_cell_angle_alpha 90
_cell_angle_beta 110.0194(12)
_cell_angle_gamma 90
_cell_formula_units_Z 4
_cell_length_a 17.4282(4)
_cell_length_b 14.7952(3)
_cell_length_c 17.9635(3)
_cell_measurement_reflns_used 130107
_cell_measurement_temperature 200
_cell_measurement_theta_max 27
_cell_measurement_theta_min 3
_cell_volume 4352.08(16)
_computing_cell_refinement 'DENZO/SCALEPACK (Otwinowski & Minor, 1997)'
_computing_data_collection 'COLLECT (Nonius, 1997-2001).'
_computing_data_reduction 'DENZO/SCALEPACK (Otwinowski & Minor, 1997)'
_computing_molecular_graphics 'CAMERON (Watkin et al., 1996)'
_computing_publication_material 'CRYSTALS (Betteridge et al., 2003)'
_computing_structure_refinement 'CRYSTALS (Betteridge et al., 2003)'
_computing_structure_solution 'SIR92 (Altomare et al., 1994)'
_diffrn_ambient_temperature 200
_diffrn_measured_fraction_theta_full 0.997
_diffrn_measured_fraction_theta_max 0.997
_diffrn_measurement_device 'Nonius KappaCCD'
_diffrn_measurement_device_type Area
_diffrn_measurement_method \w
_diffrn_radiation_monochromator graphite
_diffrn_radiation_type 'Mo K\a'
_diffrn_radiation_wavelength 0.71073
_diffrn_reflns_av_R_equivalents 0.141
_diffrn_reflns_limit_h_max 22
_diffrn_reflns_limit_h_min -22
_diffrn_reflns_limit_k_max 19
_diffrn_reflns_limit_k_min -19
_diffrn_reflns_limit_l_max 23
_diffrn_reflns_limit_l_min -23
_diffrn_reflns_number 85532
_diffrn_reflns_theta_full 27.473
_diffrn_reflns_theta_max 27.473
_diffrn_reflns_theta_min 2.686
_diffrn_standards_number 0
_exptl_absorpt_coefficient_mu 9.499
_exptl_absorpt_correction_T_max 0.754
_exptl_absorpt_correction_T_min 0.324
_exptl_absorpt_correction_type integration
_exptl_absorpt_process_details
;
Gaussian integration (Coppens, 1970)
;
_exptl_crystal_colour 'dark green'
_exptl_crystal_density_diffrn 2.406
_exptl_crystal_density_method 'noe measured'
_exptl_crystal_description plate
_exptl_crystal_F_000 2932
_exptl_crystal_size_max 0.23
_exptl_crystal_size_mid 0.08
_exptl_crystal_size_min 0.03
_refine_diff_density_max 2.76
_refine_diff_density_min -3.09
_refine_ls_extinction_method None
_refine_ls_goodness_of_fit_ref 0.8051
_refine_ls_hydrogen_treatment refall
_refine_ls_matrix_type full
_refine_ls_number_parameters 550
_refine_ls_number_reflns 9930
_refine_ls_number_restraints 0
_refine_ls_R_factor_all 0.0628
_refine_ls_R_factor_gt 0.0459
_refine_ls_shift/su_max 0.001093
_refine_ls_structure_factor_coef Fsqd
_refine_ls_weighting_details
;
 Method, part 1, Chebychev polynomial, (Watkin, 1994, Prince, 1982) 
 [weight] = 1.0/[A~0~*T~0~(x)+A~1~*T~1~(x) ... +A~n-1~]*T~n-1~(x)] 
 where A~i~ are the Chebychev coefficients listed below and x= Fcalc/Fmax 
 Method = Robust Weighting (Prince, 1982) 
 W = [weight] * [1-(deltaF/6*sigmaF)^2^]^2^ 
 A~i~ are: 
 61.7 96.6 48.3 12.3 
;
_refine_ls_weighting_scheme calc
_refine_ls_wR_factor_all 0.1846
_refine_ls_wR_factor_gt 0.1230
_refine_ls_wR_factor_ref 0.1846
_reflns_limit_h_max 21
_reflns_limit_h_min -22
_reflns_limit_k_max 19
_reflns_limit_k_min 0
_reflns_limit_l_max 23
_reflns_limit_l_min 0
_reflns_number_gt 6824
_reflns_number_total 9957
_reflns_threshold_expression I>2.0\s(I)
_oxford_diffrn_Wilson_B_factor 3.13
_oxford_diffrn_Wilson_scale 143.43
_oxford_refine_ls_r_factor_ref 0.0628
_oxford_refine_ls_scale 0.10458(4)
_oxford_reflns_number_all 9930
_oxford_reflns_threshold_expression_ref I>-10.0\s(I)
_oxford_structure_analysis_title '12161130 ran046'
_cod_data_source_file om201053s_si_001.cif
_cod_data_source_block ran046
_cod_depositor_comments
;
The following automatic conversions were performed:

'_symmetry_cell_setting' value 'Monoclinic' changed to 'monoclinic'
according to /home/saulius/struct/CIF-dictionaries/cif_core.dic
dictionary named 'cif_core.dic' version 2.4.1 from 2010-06-29.

Automatic conversion script
Id: cif_fix_values 1715 2011-07-08 13:25:40Z adriana 
;
_cod_original_sg_symbol_H-M 'P 1 21/n 1 '
_cod_original_formula_sum 'C36 H30 B1 Cl2 Ir2 Mo2 N6 O10 Si1 W1'
_cod_database_code 4077926

loop_
_symmetry_equiv_pos_as_xyz
x,y,z
-x,-y,-z
-x+1/2,y+1/2,-z+1/2
x+1/2,-y+1/2,z+1/2

loop_
_atom_site_label
_atom_site_type_symbol
_atom_site_fract_x
_atom_site_fract_y
_atom_site_fract_z
_atom_site_U_iso_or_equiv
_atom_site_occupancy
_atom_site_adp_type
_atom_site_refinement_flags_posn
Ir1 Ir 0.56379(2) 0.07023(3) 0.23765(2) 0.0419 1.0000 Uani .
Ir2 Ir 0.61885(2) 0.21481(3) 0.33148(2) 0.0373 1.0000 Uani .
W5 W 0.42553(2) 0.44987(3) 0.26188(2) 0.0381 1.0000 Uani .
Mo3 Mo 0.47147(5) 0.13555(6) 0.32940(5) 0.0385 1.0000 Uani .
Mo4 Mo 0.57154(5) 0.23976(6) 0.16558(5) 0.0411 1.0000 Uani .
Cl1 Cl 0.3670(3) 0.2364(3) 0.6056(3) 0.0906 1.0000 Uani .
Cl2 Cl 0.3047(5) 0.3747(5) 0.4882(4) 0.1295 1.0000 Uani .
Si11 Si 0.37202(19) 0.1410(2) 0.11522(18) 0.0472 1.0000 Uani .
O11 O 0.7107(6) -0.0466(7) 0.3278(6) 0.0684 1.0000 Uani .
O12 O 0.4932(8) -0.0872(7) 0.1251(7) 0.0798 1.0000 Uani .
O13 O 0.5003(7) -0.0704(6) 0.3338(7) 0.0735 1.0000 Uani .
O14 O 0.6594(6) 0.0770(7) 0.1197(6) 0.0676 1.0000 Uani .
O21 O 0.7868(5) 0.1351(7) 0.4166(5) 0.0632 1.0000 Uani .
O22 O 0.6664(6) 0.3860(6) 0.4307(6) 0.0692 1.0000 Uani .
O23 O 0.6158(5) 0.1279(6) 0.4877(5) 0.0526 1.0000 Uani .
O24 O 0.7483(5) 0.2968(7) 0.2649(5) 0.0608 1.0000 Uani .
O51 O 0.2598(5) 0.3686(6) 0.2628(6) 0.0609 1.0000 Uani .
O52 O 0.4994(6) 0.3979(7) 0.4416(5) 0.0682 1.0000 Uani .
N511 N 0.5263(6) 0.5299(6) 0.2447(6) 0.0477 1.0000 Uani .
N512 N 0.5144(6) 0.6147(6) 0.2126(6) 0.0496 1.0000 Uani .
N521 N 0.4024(6) 0.5879(6) 0.3065(6) 0.0453 1.0000 Uani .
N522 N 0.4103(6) 0.6651(7) 0.2690(6) 0.0509 1.0000 Uani .
N531 N 0.3542(6) 0.5142(6) 0.1452(5) 0.0470 1.0000 Uani .
N532 N 0.3654(6) 0.6038(6) 0.1318(6) 0.0490 1.0000 Uani .
C1 C 0.4687(5) 0.1675(6) 0.1987(6) 0.0370 1.0000 Uani .
C2 C 0.4994(5) 0.2478(6) 0.2526(5) 0.0363 1.0000 Uani .
C3 C 0.4616(6) 0.3338(7) 0.2481(6) 0.0409 1.0000 Uani .
C11 C 0.6570(7) -0.0026(9) 0.2926(7) 0.0530 1.0000 Uani .
C12 C 0.5157(8) -0.0264(10) 0.1637(8) 0.0631 1.0000 Uani .
C13 C 0.5005(7) 0.0066(8) 0.3192(8) 0.0541 1.0000 Uani .
C14 C 0.6228(7) 0.1222(8) 0.1490(7) 0.0504 1.0000 Uani .
C21 C 0.7233(7) 0.1643(8) 0.3858(6) 0.0465 1.0000 Uani .
C22 C 0.6448(7) 0.3239(8) 0.3931(6) 0.0490 1.0000 Uani .
C23 C 0.5755(7) 0.1426(7) 0.4217(6) 0.0441 1.0000 Uani .
C24 C 0.6815(7) 0.2698(8) 0.2432(6) 0.0482 1.0000 Uani .
C31 C 0.4282(7) 0.1612(9) 0.4380(7) 0.0552 1.0000 Uani .
C32 C 0.4141(8) 0.0697(9) 0.4126(8) 0.0559 1.0000 Uani .
C33 C 0.3538(7) 0.0683(9) 0.3350(8) 0.0544 1.0000 Uani .
C34 C 0.3336(6) 0.1587(8) 0.3137(7) 0.0484 1.0000 Uani .
C35 C 0.3795(7) 0.2150(9) 0.3768(7) 0.0529 1.0000 Uani .
C41 C 0.4877(8) 0.2964(10) 0.0417(7) 0.0598 1.0000 Uani .
C42 C 0.5184(8) 0.3722(9) 0.0918(7) 0.0576 1.0000 Uani .
C43 C 0.6043(8) 0.3722(8) 0.1131(7) 0.0542 1.0000 Uani .
C44 C 0.6265(8) 0.2975(10) 0.0767(7) 0.0592 1.0000 Uani .
C45 C 0.5534(9) 0.2518(9) 0.0318(7) 0.0600 1.0000 Uani .
C51 C 0.3209(7) 0.3969(7) 0.2645(6) 0.0442 1.0000 Uani .
C52 C 0.4753(7) 0.4193(7) 0.3767(7) 0.0450 1.0000 Uani .
C111 C 0.3145(8) 0.0444(9) 0.1389(8) 0.0581 1.0000 Uani .
C112 C 0.3938(8) 0.1009(10) 0.0237(7) 0.0599 1.0000 Uani .
C113 C 0.3051(7) 0.2432(9) 0.0908(7) 0.0550 1.0000 Uani .
C500 C 0.3809(14) 0.3429(14) 0.5746(12) 0.1047 1.0000 Uani .
C513 C 0.5846(8) 0.6468(9) 0.2084(8) 0.0569 1.0000 Uani .
C514 C 0.6448(8) 0.5835(10) 0.2374(9) 0.0635 1.0000 Uani .
C515 C 0.6061(7) 0.5111(9) 0.2600(8) 0.0559 1.0000 Uani .
C523 C 0.4005(7) 0.7368(8) 0.3120(9) 0.0582 1.0000 Uani .
C524 C 0.3880(8) 0.7076(9) 0.3771(9) 0.0621 1.0000 Uani .
C525 C 0.3894(7) 0.6128(8) 0.3721(7) 0.0496 1.0000 Uani .
C533 C 0.3062(8) 0.6276(10) 0.0661(7) 0.0594 1.0000 Uani .
C534 C 0.2563(8) 0.5560(9) 0.0348(7) 0.0587 1.0000 Uani .
C535 C 0.2882(7) 0.4846(9) 0.0865(6) 0.0511 1.0000 Uani .
B1 B 0.4310(9) 0.6607(10) 0.1922(9) 0.0573 1.0000 Uani .
H311 H 0.4626 0.1822 0.4902 0.0690 1.0000 Uiso R
H321 H 0.4358 0.0163 0.4452 0.0691 1.0000 Uiso R
H331 H 0.3274 0.0150 0.3053 0.0670 1.0000 Uiso R
H341 H 0.2912 0.1793 0.2648 0.0599 1.0000 Uiso R
H351 H 0.3743 0.2811 0.3785 0.0660 1.0000 Uiso R
H411 H 0.4298 0.2813 0.0158 0.0689 1.0000 Uiso R
H421 H 0.4857 0.4176 0.1065 0.0701 1.0000 Uiso R
H431 H 0.6413 0.4195 0.1434 0.0640 1.0000 Uiso R
H441 H 0.6814 0.2848 0.0763 0.0729 1.0000 Uiso R
H451 H 0.5498 0.2007 -0.0037 0.0721 1.0000 Uiso R
H1111 H 0.2744 0.0227 0.0909 0.0851 1.0000 Uiso R
H1112 H 0.3518 -0.0035 0.1628 0.0851 1.0000 Uiso R
H1113 H 0.2877 0.0643 0.1747 0.0850 1.0000 Uiso R
H1121 H 0.3540 0.0563 -0.0037 0.0911 1.0000 Uiso R
H1122 H 0.3909 0.1510 -0.0112 0.0910 1.0000 Uiso R
H1123 H 0.4474 0.0745 0.0391 0.0911 1.0000 Uiso R
H1131 H 0.2587 0.2325 0.0438 0.0770 1.0000 Uiso R
H1132 H 0.3358 0.2936 0.0821 0.0770 1.0000 Uiso R
H1133 H 0.2867 0.2569 0.1343 0.0769 1.0000 Uiso R
H5001 H 0.3816 0.3854 0.6159 0.1171 1.0000 Uiso R
H5002 H 0.4328 0.3448 0.5659 0.1171 1.0000 Uiso R
H5131 H 0.5914 0.7033 0.1887 0.0701 1.0000 Uiso R
H5141 H 0.6993 0.5875 0.2412 0.0789 1.0000 Uiso R
H5151 H 0.6318 0.4577 0.2825 0.0679 1.0000 Uiso R
H5231 H 0.4022 0.7970 0.2982 0.0670 1.0000 Uiso R
H5241 H 0.3801 0.7423 0.4168 0.0769 1.0000 Uiso R
H5251 H 0.3822 0.5729 0.4093 0.0610 1.0000 Uiso R
H5331 H 0.2994 0.6852 0.0444 0.0710 1.0000 Uiso R
H5341 H 0.2108 0.5551 -0.0112 0.0680 1.0000 Uiso R
H5351 H 0.2676 0.4259 0.0812 0.0590 1.0000 Uiso R

loop_
_atom_site_aniso_label
_atom_site_aniso_U_11
_atom_site_aniso_U_22
_atom_site_aniso_U_33
_atom_site_aniso_U_23
_atom_site_aniso_U_13
_atom_site_aniso_U_12
Ir1 0.0409(2) 0.0396(2) 0.0451(2) -0.00656(14) 0.01464(17) 0.00011(14)
Ir2 0.0341(2) 0.0388(2) 0.0373(2) -0.00244(13) 0.01007(15) -0.00082(13)
W5 0.0377(2) 0.0368(2) 0.0383(2) 0.00016(14) 0.01111(16) 0.00051(14)
Mo3 0.0370(4) 0.0380(4) 0.0414(4) 0.0001(3) 0.0144(3) -0.0016(3)
Mo4 0.0393(4) 0.0477(5) 0.0370(4) -0.0029(3) 0.0139(3) -0.0027(3)
Cl1 0.108(3) 0.077(2) 0.077(2) 0.001(2) 0.019(2) 0.004(2)
Cl2 0.164(6) 0.103(4) 0.108(4) 0.017(3) 0.029(4) 0.057(4)
Si11 0.0462(15) 0.0481(16) 0.0430(14) -0.0081(12) 0.0099(12) -0.0073(12)
O11 0.058(5) 0.065(6) 0.074(6) 0.003(5) 0.012(5) 0.022(4)
O12 0.095(8) 0.059(6) 0.077(7) -0.031(5) 0.019(6) -0.014(5)
O13 0.092(7) 0.035(4) 0.105(8) -0.002(4) 0.047(6) -0.010(4)
O14 0.073(6) 0.069(6) 0.074(6) -0.010(5) 0.042(5) 0.009(5)
O21 0.043(4) 0.077(6) 0.063(5) -0.001(4) 0.009(4) 0.009(4)
O22 0.063(5) 0.048(5) 0.075(6) -0.022(4) -0.005(4) -0.002(4)
O23 0.055(4) 0.051(4) 0.049(4) 0.007(3) 0.013(3) 0.002(4)
O24 0.041(4) 0.075(6) 0.061(5) 0.012(4) 0.012(4) -0.013(4)
O51 0.036(4) 0.059(5) 0.086(6) 0.001(4) 0.019(4) -0.006(3)
O52 0.076(6) 0.078(6) 0.040(4) 0.007(4) 0.005(4) -0.002(5)
N511 0.045(5) 0.042(4) 0.060(5) 0.000(4) 0.023(4) 0.001(4)
N512 0.045(5) 0.043(5) 0.062(5) 0.005(4) 0.020(4) -0.007(4)
N521 0.047(5) 0.039(4) 0.049(5) 0.000(4) 0.015(4) 0.000(4)
N522 0.044(5) 0.046(5) 0.061(5) -0.006(4) 0.017(4) -0.001(4)
N531 0.046(5) 0.048(5) 0.041(4) 0.005(4) 0.007(4) 0.003(4)
N532 0.057(5) 0.041(5) 0.048(5) 0.012(4) 0.017(4) 0.003(4)
C1 0.032(4) 0.031(4) 0.041(4) -0.002(4) 0.004(3) 0.000(3)
C2 0.039(5) 0.040(5) 0.028(4) -0.003(3) 0.008(4) -0.006(4)
C3 0.036(4) 0.047(5) 0.036(4) -0.007(4) 0.006(4) -0.009(4)
C11 0.045(6) 0.058(7) 0.058(6) -0.017(5) 0.020(5) -0.008(5)
C12 0.062(7) 0.067(8) 0.058(7) -0.028(6) 0.018(6) -0.010(6)
C13 0.043(5) 0.048(6) 0.075(8) -0.013(5) 0.025(5) -0.006(5)
C14 0.051(6) 0.043(5) 0.053(6) -0.016(5) 0.014(5) -0.001(5)
C21 0.046(5) 0.047(6) 0.045(5) -0.001(4) 0.013(4) 0.010(4)
C22 0.047(5) 0.045(6) 0.043(5) -0.003(4) -0.001(4) 0.003(4)
C23 0.051(5) 0.040(5) 0.040(5) 0.002(4) 0.015(4) 0.007(4)
C24 0.042(5) 0.057(6) 0.041(5) 0.012(5) 0.009(4) 0.009(5)
C31 0.053(6) 0.071(8) 0.048(6) -0.001(5) 0.026(5) -0.006(6)
C32 0.053(6) 0.059(7) 0.059(7) 0.019(5) 0.025(5) 0.007(5)
C33 0.046(6) 0.057(7) 0.065(7) 0.007(5) 0.024(5) -0.007(5)
C34 0.039(5) 0.061(6) 0.049(5) 0.006(5) 0.020(4) 0.003(5)
C35 0.048(6) 0.066(7) 0.051(6) -0.001(5) 0.026(5) -0.001(5)
C41 0.052(6) 0.081(9) 0.040(5) 0.016(5) 0.008(5) 0.008(6)
C42 0.071(8) 0.060(7) 0.044(6) 0.000(5) 0.022(5) -0.007(6)
C43 0.059(6) 0.048(6) 0.053(6) 0.009(5) 0.015(5) -0.003(5)
C44 0.051(6) 0.087(9) 0.044(6) 0.006(6) 0.023(5) -0.001(6)
C45 0.085(9) 0.060(7) 0.034(5) 0.004(5) 0.020(6) -0.003(6)
C51 0.048(5) 0.036(5) 0.045(5) 0.004(4) 0.012(4) 0.005(4)
C52 0.047(5) 0.037(5) 0.050(6) -0.002(4) 0.016(5) -0.003(4)
C111 0.058(7) 0.051(6) 0.060(7) -0.005(5) 0.014(6) -0.012(5)
C112 0.066(7) 0.065(8) 0.049(6) -0.015(6) 0.022(6) -0.007(6)
C113 0.046(6) 0.063(7) 0.044(5) 0.006(5) 0.001(5) 0.008(5)
C500 0.107(15) 0.097(14) 0.089(12) -0.008(11) 0.005(11) -0.027(12)
C513 0.058(7) 0.052(6) 0.064(7) -0.003(5) 0.025(6) -0.009(5)
C514 0.052(7) 0.071(8) 0.076(8) -0.011(7) 0.032(6) -0.003(6)
C515 0.042(5) 0.064(7) 0.064(7) -0.007(6) 0.021(5) -0.003(5)
C523 0.044(5) 0.034(5) 0.089(9) -0.022(6) 0.012(6) 0.003(4)
C524 0.055(7) 0.055(7) 0.082(9) -0.031(6) 0.032(7) 0.000(5)
C525 0.044(5) 0.052(6) 0.056(6) -0.007(5) 0.022(5) 0.003(5)
C533 0.064(7) 0.065(7) 0.048(6) 0.016(5) 0.019(5) 0.005(6)
C534 0.057(7) 0.069(8) 0.045(6) 0.014(5) 0.011(5) 0.022(6)
C535 0.047(5) 0.065(7) 0.037(5) -0.007(5) 0.008(4) 0.009(5)
B1 0.057(7) 0.056(8) 0.060(8) 0.012(6) 0.022(6) 0.002(6)

loop_
_atom_type_symbol
_atom_type_scat_dispersion_real
_atom_type_scat_dispersion_imag
_atom_type_scat_Cromer_Mann_a1
_atom_type_scat_Cromer_Mann_b1
_atom_type_scat_Cromer_Mann_a2
_atom_type_scat_Cromer_Mann_b2
_atom_type_scat_Cromer_Mann_a3
_atom_type_scat_Cromer_Mann_b3
_atom_type_scat_Cromer_Mann_a4
_atom_type_scat_Cromer_Mann_b4
_atom_type_scat_Cromer_Mann_c
_atom_type_scat_source
C 0.0033 0.0016 2.3100 20.8439 1.0200 10.2075 1.5886 0.5687 0.8650 51.6512 0.2156 'International Tables Vol C 4.2.6.8 and 6.1.1.4'
H 0.0000 0.0000 0.4930 10.5109 0.3229 26.1257 0.1402 3.1424 0.0408 57.7998 0.0030 'International Tables Vol C 4.2.6.8 and 6.1.1.4'
O 0.0106 0.0060 3.0485 13.2771 2.2868 5.7011 1.5463 0.3239 0.8670 32.9089 0.2508 'International Tables Vol C 4.2.6.8 and 6.1.1.4'
N 0.0061 0.0033 12.2126 0.0057 3.1322 9.8933 2.0125 28.9975 1.1663 0.5826 -11.5290 'International Tables Vol C 4.2.6.8 and 6.1.1.4'
Mo -1.6832 0.6857 3.7025 0.2772 17.2356 1.0958 12.8876 11.0040 3.7429 61.6584 4.3875 'International Tables Vol C 4.2.6.8 and 6.1.1.4'
Ir -1.4442 7.9887 27.3049 1.5928 16.7296 8.8655 15.6115 0.4179 5.8338 45.0011 11.4722 'International Tables Vol C 4.2.6.8 and 6.1.1.4'
W -0.8490 6.8722 29.0818 1.7203 15.4300 9.2259 14.4327 0.3217 5.1198 57.0560 9.8875 'International Tables Vol C 4.2.6.8 and 6.1.1.4'
B 0.0013 0.0007 2.0545 23.2185 1.3326 1.0210 1.0979 60.3498 0.7068 0.1403 -0.1932 'International Tables Vol C 4.2.6.8 and 6.1.1.4'
Si 0.0817 0.0704 6.2915 2.4386 3.0353 32.3337 1.9891 0.6785 1.5410 81.6937 1.1407 'International Tables Vol C 4.2.6.8 and 6.1.1.4'
Cl 0.1484 0.1585 11.4604 0.0104 7.1964 1.1662 6.2556 18.5194 1.6455 47.7784 -9.5574 'International Tables Vol C 4.2.6.8 and 6.1.1.4'

loop_
_exptl_crystal_face_index_h
_exptl_crystal_face_index_k
_exptl_crystal_face_index_l
_exptl_crystal_face_perp_dist
0 -1 0 0.020
0 1 0 0.010
0 0 -1 0.110
0 0 1 0.120
3 0 -1 0.040
-3 0 1 0.040

loop_
_geom_angle_atom_site_label_1
_geom_angle_atom_site_label_2
_geom_angle_atom_site_label_3
_geom_angle
_geom_angle_publ_flag
Ir2 Ir1 Mo3 61.10(2) yes
Ir2 Ir1 Mo4 61.44(2) yes
Mo3 Ir1 Mo4 95.08(3) yes
Ir2 Ir1 C1 74.8(2) yes
Mo3 Ir1 C1 55.0(3) yes
Mo4 Ir1 C1 53.6(3) yes
Ir2 Ir1 C11 93.8(3) yes
Mo3 Ir1 C11 116.2(4) yes
Mo4 Ir1 C11 124.4(4) yes
C1 Ir1 C11 168.0(4) yes
Ir2 Ir1 C12 174.4(5) yes
Mo3 Ir1 C12 116.8(4) yes
Mo4 Ir1 C12 114.6(5) yes
C1 Ir1 C12 99.7(5) yes
C11 Ir1 C12 91.7(6) yes
Ir2 Ir1 C13 94.1(3) yes
Mo3 Ir1 C13 44.2(3) yes
Mo4 Ir1 C13 138.9(3) yes
C1 Ir1 C13 89.8(4) yes
C11 Ir1 C13 87.1(5) yes
Ir2 Ir1 C14 91.1(3) yes
Mo3 Ir1 C14 139.8(3) yes
Mo4 Ir1 C14 44.7(3) yes
C1 Ir1 C14 91.7(4) yes
C11 Ir1 C14 92.5(5) yes
C12 Ir1 C13 86.9(5) yes
C12 Ir1 C14 87.9(5) yes
C13 Ir1 C14 174.8(4) yes
Ir1 Ir2 Mo3 62.07(2) yes
Ir1 Ir2 Mo4 62.03(2) yes
Mo3 Ir2 Mo4 96.02(3) yes
Ir1 Ir2 C2 73.0(2) yes
Mo3 Ir2 C2 53.7(2) yes
Mo4 Ir2 C2 53.5(2) yes
Ir1 Ir2 C21 94.7(3) yes
Mo3 Ir2 C21 123.6(4) yes
Mo4 Ir2 C21 118.4(3) yes
C2 Ir2 C21 167.4(4) yes
Ir1 Ir2 C22 172.9(3) yes
Mo3 Ir2 C22 113.1(4) yes
Mo4 Ir2 C22 115.0(3) yes
C2 Ir2 C22 100.0(4) yes
C21 Ir2 C22 92.3(5) yes
Ir1 Ir2 C23 86.5(3) yes
Mo3 Ir2 C23 44.7(3) yes
Mo4 Ir2 C23 139.7(3) yes
C2 Ir2 C23 95.4(4) yes
C21 Ir2 C23 86.7(4) yes
Ir1 Ir2 C24 90.1(3) yes
Mo3 Ir2 C24 140.0(3) yes
Mo4 Ir2 C24 44.1(3) yes
C2 Ir2 C24 92.6(3) yes
C21 Ir2 C24 84.2(4) yes
C22 Ir2 C23 93.1(5) yes
C22 Ir2 C24 91.5(5) yes
C23 Ir2 C24 169.9(4) yes
N511 W5 N521 79.3(3) yes
N511 W5 N531 81.8(4) yes
N521 W5 N531 80.8(3) yes
N511 W5 C3 98.8(4) yes
N521 W5 C3 167.2(4) yes
N531 W5 C3 111.6(4) yes
N511 W5 C51 168.8(4) yes
N521 W5 C51 94.0(4) yes
N531 W5 C51 88.3(4) yes
C3 W5 C51 89.7(4) yes
N511 W5 C52 100.3(4) yes
N521 W5 C52 84.6(4) yes
N531 W5 C52 164.7(4) yes
C3 W5 C52 83.2(4) yes
C51 W5 C52 87.9(4) yes
Ir1 Mo3 Ir2 56.836(19) yes
Ir1 Mo3 C1 47.0(2) yes
Ir2 Mo3 C1 68.9(2) yes
Ir1 Mo3 C2 67.8(2) yes
Ir2 Mo3 C2 48.0(2) yes
C1 Mo3 C2 37.5(3) yes
Ir1 Mo3 C13 53.9(4) yes
Ir2 Mo3 C13 98.1(3) yes
C1 Mo3 C13 91.1(4) yes
C2 Mo3 C13 121.3(4) yes
Ir1 Mo3 C23 88.0(3) yes
Ir2 Mo3 C23 53.2(3) yes
C1 Mo3 C23 121.0(4) yes
C2 Mo3 C23 98.1(4) yes
C13 Mo3 C23 86.5(5) yes
Ir1 Mo3 C31 160.7(3) yes
Ir2 Mo3 C31 118.2(3) yes
C1 Mo3 C31 152.0(4) yes
C2 Mo3 C31 124.8(4) yes
C13 Mo3 C31 113.2(5) yes
Ir1 Mo3 C32 134.2(3) yes
Ir2 Mo3 C32 140.6(3) yes
C1 Mo3 C32 150.0(4) yes
C2 Mo3 C32 157.7(4) yes
C13 Mo3 C32 80.4(5) yes
Ir1 Mo3 C33 124.5(3) yes
Ir2 Mo3 C33 176.8(3) yes
C1 Mo3 C33 114.2(4) yes
C2 Mo3 C33 134.8(4) yes
C13 Mo3 C33 81.3(5) yes
Ir1 Mo3 C34 137.8(3) yes
Ir2 Mo3 C34 146.5(3) yes
C1 Mo3 C34 100.3(3) yes
C2 Mo3 C34 103.8(4) yes
C13 Mo3 C34 114.2(4) yes
Ir1 Mo3 C35 165.0(3) yes
Ir2 Mo3 C35 121.1(3) yes
C1 Mo3 C35 118.0(4) yes
C2 Mo3 C35 99.5(4) yes
C13 Mo3 C35 136.9(5) yes
C23 Mo3 C31 76.2(4) yes
C23 Mo3 C32 87.5(5) yes
C31 Mo3 C32 35.8(5) yes
C23 Mo3 C33 123.6(4) yes
C31 Mo3 C33 59.5(5) yes
C32 Mo3 C33 36.2(5) yes
C23 Mo3 C34 133.9(4) yes
C31 Mo3 C34 58.0(4) yes
C32 Mo3 C34 58.7(4) yes
C33 Mo3 C34 35.0(4) yes
C23 Mo3 C35 102.1(4) yes
C31 Mo3 C35 34.2(4) yes
C32 Mo3 C35 58.3(4) yes
C33 Mo3 C35 58.5(5) yes
C34 Mo3 C35 34.9(4) yes
Ir1 Mo4 Ir2 56.53(2) yes
Ir1 Mo4 C1 47.1(2) yes
Ir2 Mo4 C1 69.1(2) yes
Ir1 Mo4 C2 67.5(2) yes
Ir2 Mo4 C2 47.7(2) yes
C1 Mo4 C2 37.9(3) yes
Ir1 Mo4 C14 53.2(4) yes
Ir2 Mo4 C14 93.3(3) yes
C1 Mo4 C14 93.4(4) yes
C2 Mo4 C14 120.7(4) yes
Ir1 Mo4 C24 93.6(3) yes
Ir2 Mo4 C24 55.2(3) yes
C1 Mo4 C24 124.2(4) yes
C2 Mo4 C24 97.5(4) yes
C14 Mo4 C24 85.8(5) yes
Ir1 Mo4 C41 129.2(4) yes
Ir2 Mo4 C41 154.5(3) yes
C1 Mo4 C41 97.0(4) yes
C2 Mo4 C41 108.3(4) yes
C14 Mo4 C41 109.2(5) yes
Ir1 Mo4 C42 155.9(3) yes
Ir2 Mo4 C42 127.9(3) yes
C1 Mo4 C42 109.6(4) yes
C2 Mo4 C42 97.9(4) yes
C14 Mo4 C42 137.4(5) yes
Ir1 Mo4 C43 169.1(3) yes
Ir2 Mo4 C43 120.8(3) yes
C1 Mo4 C43 143.6(4) yes
C2 Mo4 C43 119.6(4) yes
C14 Mo4 C43 118.8(5) yes
Ir1 Mo4 C44 137.9(4) yes
Ir2 Mo4 C44 137.9(3) yes
C1 Mo4 C44 152.9(4) yes
C2 Mo4 C44 154.6(5) yes
C14 Mo4 C44 84.7(5) yes
Ir1 Mo4 C45 121.8(3) yes
Ir2 Mo4 C45 170.9(4) yes
C1 Mo4 C45 117.1(4) yes
C2 Mo4 C45 141.3(4) yes
C14 Mo4 C45 79.9(5) yes
C24 Mo4 C41 135.7(5) yes
C24 Mo4 C42 107.7(5) yes
C41 Mo4 C42 35.0(5) yes
C24 Mo4 C43 77.6(4) yes
C41 Mo4 C43 58.5(5) yes
C42 Mo4 C43 35.0(4) yes
C24 Mo4 C44 82.7(5) yes
C41 Mo4 C44 58.8(5) yes
C42 Mo4 C44 58.5(5) yes
C43 Mo4 C44 35.4(5) yes
C24 Mo4 C45 117.7(5) yes
C41 Mo4 C45 34.4(5) yes
C42 Mo4 C45 57.9(5) yes
C43 Mo4 C45 58.8(5) yes
C44 Mo4 C45 36.0(5) yes
C1 Si11 C111 112.5(5) yes
C1 Si11 C112 111.5(5) yes
C111 Si11 C112 103.8(6) yes
C1 Si11 C113 109.7(5) yes
C111 Si11 C113 109.3(6) yes
C112 Si11 C113 110.0(6) yes
W5 N511 N512 122.3(7) yes
W5 N511 C515 132.0(8) yes
N512 N511 C515 105.8(9) yes
N511 N512 C513 109.8(10) yes
N511 N512 B1 120.3(9) yes
C513 N512 B1 129.8(10) yes
W5 N521 N522 121.3(7) yes
W5 N521 C525 131.7(8) yes
N522 N521 C525 106.5(9) yes
N521 N522 C523 108.8(10) yes
N521 N522 B1 120.2(10) yes
C523 N522 B1 131.0(11) yes
W5 N531 N532 120.4(7) yes
W5 N531 C535 130.3(8) yes
N532 N531 C535 108.2(9) yes
N531 N532 C533 107.5(10) yes
N531 N532 B1 121.5(9) yes
C533 N532 B1 130.6(11) yes
Mo4 C1 Mo3 125.8(4) yes
Mo4 C1 Ir1 79.3(3) yes
Mo3 C1 Ir1 77.9(3) yes
Mo4 C1 Si11 116.8(5) yes
Mo3 C1 Si11 117.2(5) yes
Ir1 C1 Si11 120.5(5) yes
Mo4 C1 C2 70.7(5) yes
Mo3 C1 C2 68.9(5) yes
Ir1 C1 C2 104.9(6) yes
Si11 C1 C2 134.5(7) yes
Mo4 C2 Mo3 129.6(4) yes
Mo4 C2 C1 71.5(5) yes
Mo3 C2 C1 73.6(5) yes
Mo4 C2 Ir2 78.8(3) yes
Mo3 C2 Ir2 78.3(3) yes
C1 C2 Ir2 107.2(6) yes
Mo4 C2 C3 110.7(6) yes
Mo3 C2 C3 119.3(6) yes
C1 C2 C3 127.7(8) yes
Ir2 C2 C3 124.7(6) yes
C2 C3 W5 169.1(7) yes
Ir1 C11 O11 176.8(11) yes
Ir1 C12 O12 173.8(14) yes
Ir1 C13 Mo3 82.0(4) yes
Ir1 C13 O13 125.2(9) yes
Mo3 C13 O13 152.8(11) yes
Ir1 C14 Mo4 82.0(4) yes
Ir1 C14 O14 124.4(10) yes
Mo4 C14 O14 153.6(11) yes
Ir2 C21 O21 177.8(11) yes
Ir2 C22 O22 174.5(11) yes
Ir2 C23 Mo3 82.1(4) yes
Ir2 C23 O23 125.3(9) yes
Mo3 C23 O23 152.6(9) yes
Ir2 C24 Mo4 80.7(4) yes
Ir2 C24 O24 122.2(8) yes
Mo4 C24 O24 157.1(9) yes
Mo3 C31 C32 69.5(7) yes
Mo3 C31 C35 73.6(6) yes
C32 C31 C35 107.4(11) yes
Mo3 C31 H311 125.7 no
C32 C31 H311 126.4 no
C35 C31 H311 126.1 no
Mo3 C32 C31 74.8(7) yes
Mo3 C32 C33 73.1(6) yes
C31 C32 C33 108.4(11) yes
Mo3 C32 H321 124.9 no
C31 C32 H321 125.9 no
C33 C32 H321 125.2 no
Mo3 C33 C32 70.7(7) yes
Mo3 C33 C34 73.8(6) yes
C32 C33 C34 106.6(11) yes
Mo3 C33 H331 125.7 no
C32 C33 H331 126.6 no
C34 C33 H331 126.5 no
Mo3 C34 C33 71.2(6) yes
Mo3 C34 C35 73.5(6) yes
C33 C34 C35 108.8(11) yes
Mo3 C34 H341 125.4 no
C33 C34 H341 125.6 no
C35 C34 H341 125.5 no
Mo3 C35 C34 71.6(6) yes
Mo3 C35 C31 72.2(7) yes
C34 C35 C31 108.9(11) yes
Mo3 C35 H351 125.7 no
C34 C35 H351 125.3 no
C31 C35 H351 125.7 no
Mo4 C41 C42 72.9(7) yes
Mo4 C41 C45 71.3(7) yes
C42 C41 C45 108.0(12) yes
Mo4 C41 H411 124.7 no
C42 C41 H411 125.6 no
C45 C41 H411 126.2 no
Mo4 C42 C41 72.1(7) yes
Mo4 C42 C43 70.9(7) yes
C41 C42 C43 107.8(12) yes
Mo4 C42 H421 124.8 no
C41 C42 H421 126.0 no
C43 C42 H421 126.2 no
Mo4 C43 C42 74.1(7) yes
Mo4 C43 C44 70.7(7) yes
C42 C43 C44 108.0(11) yes
Mo4 C43 H431 125.5 no
C42 C43 H431 125.8 no
C44 C43 H431 125.9 no
Mo4 C44 C43 73.9(7) yes
Mo4 C44 C45 73.2(7) yes
C43 C44 C45 107.5(12) yes
Mo4 C44 H441 125.3 no
C43 C44 H441 125.5 no
C45 C44 H441 126.4 no
Mo4 C45 C44 70.8(6) yes
Mo4 C45 C41 74.3(7) yes
C44 C45 C41 108.6(12) yes
Mo4 C45 H451 125.0 no
C44 C45 H451 125.5 no
C41 C45 H451 125.6 no
W5 C51 O51 176.9(9) yes
W5 C52 O52 175.4(10) yes
Si11 C111 H1111 109.5 no
Si11 C111 H1112 109.3 no
H1111 C111 H1112 109.1 no
Si11 C111 H1113 109.7 no
H1111 C111 H1113 109.4 no
H1112 C111 H1113 109.8 no
Si11 C112 H1121 109.4 no
Si11 C112 H1122 110.0 no
H1121 C112 H1122 109.2 no
Si11 C112 H1123 109.8 no
H1121 C112 H1123 109.2 no
H1122 C112 H1123 109.2 no
Si11 C113 H1131 110.0 no
Si11 C113 H1132 109.2 no
H1131 C113 H1132 109.4 no
Si11 C113 H1133 109.5 no
H1131 C113 H1133 109.5 no
H1132 C113 H1133 109.2 no
Cl2 C500 Cl1 113.0(11) yes
Cl2 C500 H5001 108.4 no
Cl1 C500 H5001 108.4 no
Cl2 C500 H5002 108.6 no
Cl1 C500 H5002 108.8 no
H5001 C500 H5002 109.6 no
N512 C513 C514 109.4(11) yes
N512 C513 H5131 125.3 no
C514 C513 H5131 125.3 no
C513 C514 C515 104.5(11) yes
C513 C514 H5141 127.9 no
C515 C514 H5141 127.6 no
C514 C515 N511 110.5(12) yes
C514 C515 H5151 124.6 no
N511 C515 H5151 124.9 no
N522 C523 C524 109.7(11) yes
N522 C523 H5231 125.2 no
C524 C523 H5231 125.2 no
C523 C524 C525 104.8(10) yes
C523 C524 H5241 127.5 no
C525 C524 H5241 127.7 no
C524 C525 N521 110.2(11) yes
C524 C525 H5251 125.3 no
N521 C525 H5251 124.5 no
N532 C533 C534 110.7(11) yes
N532 C533 H5331 124.6 no
C534 C533 H5331 124.8 no
C533 C534 C535 105.2(11) yes
C533 C534 H5341 127.3 no
C535 C534 H5341 127.5 no
C534 C535 N531 108.5(12) yes
C534 C535 H5351 126.0 no
N531 C535 H5351 125.5 no
N522 B1 N532 108.1(10) yes
N522 B1 N512 107.3(10) yes
N532 B1 N512 110.1(11) yes

loop_
_geom_bond_atom_site_label_1
_geom_bond_atom_site_label_2
_geom_bond_distance
_geom_bond_publ_flag
Ir1 Ir2 2.6889(5) yes
Ir1 Mo3 2.8380(9) yes
Ir1 Mo4 2.8471(10) yes
Ir1 C1 2.124(9) yes
Ir1 C11 1.917(13) yes
Ir1 C12 1.936(12) yes
Ir1 C13 2.314(12) yes
Ir1 C14 2.303(12) yes
Ir2 Mo3 2.8120(9) yes
Ir2 Mo4 2.8312(9) yes
Ir2 C2 2.136(9) yes
Ir2 C21 1.899(10) yes
Ir2 C22 1.921(11) yes
Ir2 C23 2.274(10) yes
Ir2 C24 2.357(11) yes
W5 N511 2.225(9) yes
W5 N521 2.280(9) yes
W5 N531 2.249(9) yes
W5 C3 1.874(11) yes
W5 C51 2.000(11) yes
W5 C52 1.997(11) yes
Mo3 C1 2.378(10) yes
Mo3 C2 2.314(9) yes
Mo3 C13 1.998(12) yes
Mo3 C23 1.997(11) yes
Mo3 C31 2.351(11) yes
Mo3 C32 2.281(11) yes
Mo3 C33 2.313(11) yes
Mo3 C34 2.346(10) yes
Mo3 C35 2.369(11) yes
Mo4 C1 2.332(9) yes
Mo4 C2 2.321(9) yes
Mo4 C14 2.024(11) yes
Mo4 C24 1.996(11) yes
Mo4 C41 2.359(11) yes
Mo4 C42 2.370(13) yes
Mo4 C43 2.329(12) yes
Mo4 C44 2.289(12) yes
Mo4 C45 2.320(11) yes
Cl1 C500 1.72(2) yes
Cl2 C500 1.73(2) yes
Si11 C1 1.875(9) yes
Si11 C111 1.876(13) yes
Si11 C112 1.905(12) yes
Si11 C113 1.869(12) yes
O11 C11 1.138(15) yes
O12 C12 1.122(15) yes
O13 C13 1.170(15) yes
O14 C14 1.167(14) yes
O21 C21 1.140(13) yes
O22 C22 1.126(13) yes
O23 C23 1.173(13) yes
O24 C24 1.164(14) yes
O51 C51 1.136(13) yes
O52 C52 1.140(14) yes
N511 N512 1.367(13) yes
N511 C515 1.351(14) yes
N512 C513 1.339(15) yes
N512 B1 1.530(18) yes
N521 N522 1.356(13) yes
N521 C525 1.326(14) yes
N522 C523 1.356(14) yes
N522 B1 1.544(17) yes
N531 N532 1.374(13) yes
N531 C535 1.340(14) yes
N532 C533 1.323(15) yes
N532 B1 1.531(18) yes
C1 C2 1.510(12) yes
C2 C3 1.423(14) yes
C31 C32 1.424(19) yes
C31 C35 1.386(17) yes
C31 H311 0.974 no
C32 C33 1.429(18) yes
C32 H321 0.979 no
C33 C34 1.402(17) yes
C33 H331 0.975 no
C34 C35 1.414(17) yes
C34 H341 0.983 no
C35 H351 0.984 no
C41 C42 1.422(19) yes
C41 C45 1.384(19) yes
C41 H411 0.982 no
C42 C43 1.412(18) yes
C42 H421 0.975 no
C43 C44 1.404(19) yes
C43 H431 0.981 no
C44 C45 1.424(19) yes
C44 H441 0.978 no
C45 H451 0.977 no
C111 H1111 0.960 no
C111 H1112 0.959 no
C111 H1113 0.961 no
C112 H1121 0.960 no
C112 H1122 0.962 no
C112 H1123 0.961 no
C113 H1131 0.962 no
C113 H1132 0.960 no
C113 H1133 0.964 no
C500 H5001 0.969 no
C500 H5002 0.971 no
C513 C514 1.370(19) yes
C513 H5131 0.932 no
C514 C515 1.397(19) yes
C514 H5141 0.930 no
C515 H5151 0.930 no
C523 C524 1.33(2) yes
C523 H5231 0.928 no
C524 C525 1.407(17) yes
C524 H5241 0.926 no
C525 H5251 0.931 no
C533 C534 1.36(2) yes
C533 H5331 0.927 no
C534 C535 1.391(16) yes
C534 H5341 0.929 no
C535 H5351 0.932 no

loop_
_geom_hbond_atom_site_label_D
_geom_hbond_atom_site_label_H
_geom_hbond_atom_site_label_A
_geom_hbond_site_symmetry_A
_geom_hbond_angle_DHA
_geom_hbond_distance_DH
_geom_hbond_distance_HA
_geom_hbond_distance_DA
_geom_hbond_publ_flag
C35 H351 C51 . 130 0.98 2.59 3.309(18) yes
C43 H431 O11 3_655 134 0.98 2.50 3.260(18) yes
C523 H5231 O13 1_565 139 0.93 2.54 3.294(18) yes
C524 H5241 O23 2_666 163 0.93 2.56 3.454(18) yes
